data_7218735
loop_
_publ_author_name
'Cui, Guang Hua'
'Van Hecke, Kristof'
'Yu, Baoyi'
'Wang, Xiaoxiao'

_publ_section_title
;
 Four cobalt(II) coordination polymers with diverse topologies derived
 from flexible bis(benzimidazole) and aromatic dicarboxylic
 acids&#xFF1A;Syntheses, crystal structures and catalytic properties
;
_journal_name_full 'RSC Adv.'
_journal_paper_doi 10.1039/C4RA08138B
_journal_year 2014
_chemical_formula_sum 'C40 H34 Co N4 O4'
_chemical_formula_weight 693.64
_chemical_name_systematic
; 
 ? 
;
_space_group_IT_number 15
_symmetry_cell_setting monoclinic
_symmetry_space_group_name_Hall '-C 2yc'
_symmetry_space_group_name_H-M 'C 1 2/c 1'
_atom_sites_solution_hydrogens geom
_atom_sites_solution_primary direct
_atom_sites_solution_secondary difmap
_audit_creation_method SHELXL-97
_cell_angle_alpha 90.00
_cell_angle_beta 91.6020(10)
_cell_angle_gamma 90.00
_cell_formula_units_Z 4
_cell_length_a 23.6808(19)
_cell_length_b 13.9240(12)
_cell_length_c 10.9090(12)
_cell_measurement_reflns_used 1968
_cell_measurement_temperature 293(2)
_cell_measurement_theta_max 23.62
_cell_measurement_theta_min 3.86
_cell_volume 3595.6(6)
_computing_cell_refinement 'SAINT (Bruker, 1999)'
_computing_data_collection 'SMART (Bruker, 1998)'
_computing_data_reduction SAINT
_computing_molecular_graphics 'SHELXTL  (Bruker, 1999)'
_computing_publication_material SHELXTL
_computing_structure_refinement 'SHELXL97 (Sheldrick, 2008)'
_computing_structure_solution 'SHELXS97 (Sheldrick, 2008)'
_diffrn_ambient_temperature 293(2)
_diffrn_measured_fraction_theta_full 0.989
_diffrn_measured_fraction_theta_max 0.989
_diffrn_measurement_device_type 'Bruker SMART CCD area-detector'
_diffrn_measurement_method '\f and \w scans'
_diffrn_radiation_monochromator graphite
_diffrn_radiation_source 'fine--focus sealed tube'
_diffrn_radiation_type MoK\a
_diffrn_radiation_wavelength 0.71073
_diffrn_reflns_av_R_equivalents 0.0415
_diffrn_reflns_av_sigmaI/netI 0.0539
_diffrn_reflns_limit_h_max 29
_diffrn_reflns_limit_h_min -30
_diffrn_reflns_limit_k_max 17
_diffrn_reflns_limit_k_min -17
_diffrn_reflns_limit_l_max 10
_diffrn_reflns_limit_l_min -14
_diffrn_reflns_number 10848
_diffrn_reflns_theta_full 27.54
_diffrn_reflns_theta_max 27.54
_diffrn_reflns_theta_min 1.70
_diffrn_standards_number 0
_exptl_absorpt_coefficient_mu 0.523
_exptl_absorpt_correction_T_max 0.9201
_exptl_absorpt_correction_T_min 0.878
_exptl_absorpt_correction_type multi-scan
_exptl_absorpt_process_details '(<i>SADABS</i>; Sheldrick, 1996)'
_exptl_crystal_colour red
_exptl_crystal_density_diffrn 1.281
_exptl_crystal_density_method 'not measured'
_exptl_crystal_description block
_exptl_crystal_F_000 1444
_exptl_crystal_size_max 0.22
_exptl_crystal_size_mid 0.20
_exptl_crystal_size_min 0.19
_refine_diff_density_max 0.267
_refine_diff_density_min -0.320
_refine_diff_density_rms 0.048
_refine_ls_extinction_method none
_refine_ls_goodness_of_fit_ref 1.017
_refine_ls_hydrogen_treatment constr
_refine_ls_matrix_type full
_refine_ls_number_parameters 224
_refine_ls_number_reflns 4091
_refine_ls_number_restraints 0
_refine_ls_restrained_S_all 1.017
_refine_ls_R_factor_all 0.0715
_refine_ls_R_factor_gt 0.0432
_refine_ls_shift/su_max 0.000
_refine_ls_shift/su_mean 0.000
_refine_ls_structure_factor_coef Fsqd
_refine_ls_weighting_details 'calc w=1/[\s^2^(Fo^2^)+(0.0482P)^2^+0.7890P] where P=(Fo^2^+2Fc^2^)/3'
_refine_ls_weighting_scheme calc
_refine_ls_wR_factor_gt 0.0980
_refine_ls_wR_factor_ref 0.1117
_reflns_number_gt 2811
_reflns_number_total 4091
_reflns_threshold_expression >2sigma(I)
_cod_data_source_file c4ra08138b2.cif
_cod_data_source_block x
_cod_original_sg_symbol_H-M 'C 2/c '
_cod_database_code 7218735

loop_
_symmetry_equiv_pos_as_xyz
'x, y, z'
'-x, y, -z+1/2'
'x+1/2, y+1/2, z'
'-x+1/2, y+1/2, -z+1/2'
'-x, -y, -z'
'x, -y, z-1/2'
'-x+1/2, -y+1/2, -z'
'x+1/2, -y+1/2, z-1/2'

loop_
_atom_site_label
_atom_site_type_symbol
_atom_site_fract_x
_atom_site_fract_y
_atom_site_fract_z
_atom_site_U_iso_or_equiv
_atom_site_adp_type
_atom_site_occupancy
_atom_site_symmetry_multiplicity
_atom_site_calc_flag
_atom_site_refinement_flags
Co1 Co 0.5000 0.47807(3) 0.7500 0.03643(15) Uani 1 2 d S
O1 O 0.57320(8) 0.62468(15) 0.8201(2) 0.0803(6) Uani 1 1 d .
O2 O 0.56210(7) 0.52973(12) 0.65886(17) 0.0567(5) Uani 1 1 d .
N1 N 0.46219(7) 0.37645(12) 0.64181(17) 0.0393(4) Uani 1 1 d .
N2 N 0.45893(8) 0.25338(12) 0.51263(16) 0.0408(4) Uani 1 1 d .
C1 C 0.63876(9) 0.63750(18) 0.6595(2) 0.0489(6) Uani 1 1 d .
C2 C 0.65802(10) 0.59885(18) 0.5517(3) 0.0541(7) Uani 1 1 d .
H2 H 0.6415 0.5433 0.5198 0.065 Uiso 1 1 calc R
C3 C 0.70186(10) 0.64222(18) 0.4908(2) 0.0551(7) Uani 1 1 d .
H3 H 0.7145 0.6146 0.4189 0.066 Uiso 1 1 calc R
C4 C 0.72746(9) 0.72581(18) 0.5342(2) 0.0473(6) Uani 1 1 d .
C5 C 0.70781(11) 0.7623(2) 0.6439(3) 0.0659(8) Uani 1 1 d .
H5 H 0.7243 0.8175 0.6766 0.079 Uiso 1 1 calc R
C6 C 0.66444(11) 0.7186(2) 0.7055(3) 0.0634(7) Uani 1 1 d .
H6 H 0.6526 0.7446 0.7790 0.076 Uiso 1 1 calc R
C7 C 0.58810(10) 0.59519(19) 0.7203(3) 0.0542(7) Uani 1 1 d .
C8 C 0.48228(9) 0.33907(15) 0.5416(2) 0.0389(5) Uani 1 1 d .
H8 H 0.5097 0.3686 0.4953 0.047 Uiso 1 1 calc R
C9 C 0.42308(9) 0.30926(15) 0.6832(2) 0.0380(5) Uani 1 1 d .
C10 C 0.38970(9) 0.30971(17) 0.7866(2) 0.0469(6) Uani 1 1 d .
H10 H 0.3910 0.3613 0.8407 0.056 Uiso 1 1 calc R
C11 C 0.35475(10) 0.23230(19) 0.8073(2) 0.0542(6) Uani 1 1 d .
C12 C 0.35275(10) 0.15424(18) 0.7252(3) 0.0543(7) Uani 1 1 d .
C13 C 0.31983(14) 0.2321(3) 0.9209(3) 0.0902(11) Uani 1 1 d .
H13A H 0.3262 0.2906 0.9656 0.135 Uiso 1 1 calc R
H13B H 0.3305 0.1783 0.9716 0.135 Uiso 1 1 calc R
H13C H 0.2805 0.2271 0.8977 0.135 Uiso 1 1 calc R
C14 C 0.31483(13) 0.0681(2) 0.7481(3) 0.0829(10) Uani 1 1 d .
H14A H 0.3190 0.0220 0.6835 0.124 Uiso 1 1 calc R
H14B H 0.2762 0.0888 0.7499 0.124 Uiso 1 1 calc R
H14C H 0.3254 0.0392 0.8253 0.124 Uiso 1 1 calc R
C15 C 0.38553(10) 0.15403(17) 0.6228(2) 0.0499(6) Uani 1 1 d .
H15 H 0.3841 0.1028 0.5682 0.060 Uiso 1 1 calc R
C16 C 0.42085(9) 0.23241(15) 0.6029(2) 0.0402(5) Uani 1 1 d .
C17 C 0.47487(11) 0.19228(16) 0.4105(2) 0.0518(6) Uani 1 1 d .
H17A H 0.5073 0.2197 0.3710 0.062 Uiso 1 1 calc R
H17B H 0.4439 0.1892 0.3504 0.062 Uiso 1 1 calc R
C18 C 0.48903(10) 0.09236(16) 0.4552(2) 0.0445(6) Uani 1 1 d .
C19 C 0.52360(11) 0.07818(17) 0.5582(2) 0.0526(6) Uani 1 1 d .
H19 H 0.5397 0.1309 0.5982 0.063 Uiso 1 1 calc R
C20 C 0.53439(11) -0.01299(17) 0.6021(2) 0.0524(6) Uani 1 1 d .
H20 H 0.5578 -0.0211 0.6712 0.063 Uiso 1 1 calc R

loop_
_atom_site_aniso_label
_atom_site_aniso_U_11
_atom_site_aniso_U_22
_atom_site_aniso_U_33
_atom_site_aniso_U_23
_atom_site_aniso_U_13
_atom_site_aniso_U_12
Co1 0.0328(2) 0.0323(2) 0.0450(3) 0.000 0.01502(18) 0.000
O1 0.0643(12) 0.0976(16) 0.0812(15) 0.0081(12) 0.0427(11) -0.0124(11)
O2 0.0379(9) 0.0606(11) 0.0723(12) 0.0206(10) 0.0157(9) -0.0068(8)
N1 0.0372(10) 0.0371(10) 0.0441(11) -0.0006(8) 0.0115(9) -0.0013(8)
N2 0.0485(11) 0.0333(10) 0.0409(11) -0.0021(8) 0.0100(9) 0.0047(8)
C1 0.0313(12) 0.0594(15) 0.0566(16) 0.0188(13) 0.0110(11) -0.0029(11)
C2 0.0382(13) 0.0537(15) 0.0712(18) 0.0111(13) 0.0153(13) -0.0078(11)
C3 0.0406(13) 0.0639(16) 0.0619(16) 0.0050(13) 0.0209(12) -0.0066(12)
C4 0.0302(11) 0.0629(16) 0.0491(15) 0.0136(12) 0.0074(11) -0.0076(11)
C5 0.0571(16) 0.083(2) 0.0580(17) -0.0012(15) 0.0172(14) -0.0326(14)
C6 0.0550(16) 0.083(2) 0.0529(16) -0.0004(14) 0.0185(13) -0.0192(14)
C7 0.0358(13) 0.0582(16) 0.0694(19) 0.0248(14) 0.0135(13) 0.0029(12)
C8 0.0376(11) 0.0366(12) 0.0431(13) 0.0056(10) 0.0098(10) 0.0037(9)
C9 0.0339(11) 0.0383(12) 0.0422(13) -0.0001(10) 0.0068(10) 0.0011(9)
C10 0.0403(13) 0.0520(14) 0.0489(15) -0.0030(11) 0.0107(11) -0.0048(10)
C11 0.0422(13) 0.0714(18) 0.0497(15) 0.0076(13) 0.0127(12) -0.0072(12)
C12 0.0443(14) 0.0532(15) 0.0655(18) 0.0144(13) 0.0027(13) -0.0106(11)
C13 0.079(2) 0.121(3) 0.073(2) 0.004(2) 0.0351(18) -0.029(2)
C14 0.074(2) 0.074(2) 0.101(3) 0.0219(19) 0.0098(19) -0.0303(17)
C15 0.0496(14) 0.0400(13) 0.0603(16) -0.0013(12) 0.0034(13) -0.0045(11)
C16 0.0399(12) 0.0370(12) 0.0439(13) 0.0016(10) 0.0052(10) 0.0029(9)
C17 0.0671(16) 0.0464(14) 0.0423(14) -0.0039(11) 0.0093(12) 0.0087(12)
C18 0.0483(13) 0.0417(12) 0.0438(14) -0.0086(11) 0.0052(11) 0.0080(10)
C19 0.0584(15) 0.0436(14) 0.0555(16) -0.0157(12) -0.0056(13) 0.0017(12)
C20 0.0605(16) 0.0489(14) 0.0472(15) -0.0090(12) -0.0103(12) 0.0090(12)

loop_
_atom_type_symbol
_atom_type_description
_atom_type_scat_dispersion_real
_atom_type_scat_dispersion_imag
_atom_type_scat_source
C C 0.0033 0.0016 'International Tables Vol C Tables 4.2.6.8 and 6.1.1.4'
H H 0.0000 0.0000 'International Tables Vol C Tables 4.2.6.8 and 6.1.1.4'
Co Co 0.3494 0.9721 'International Tables Vol C Tables 4.2.6.8 and 6.1.1.4'
N N 0.0061 0.0033 'International Tables Vol C Tables 4.2.6.8 and 6.1.1.4'
O O 0.0106 0.0060 'International Tables Vol C Tables 4.2.6.8 and 6.1.1.4'

loop_
_geom_angle_atom_site_label_1
_geom_angle_atom_site_label_2
_geom_angle_atom_site_label_3
_geom_angle
_geom_angle_site_symmetry_1
_geom_angle_site_symmetry_3
O2 Co1 O2 136.39(11) . 2_656
O2 Co1 N1 106.78(8) . .
O2 Co1 N1 103.18(7) 2_656 .
O2 Co1 N1 103.18(7) . 2_656
O2 Co1 N1 106.78(8) 2_656 2_656
N1 Co1 N1 91.85(10) . 2_656
C7 O2 Co1 110.92(16) . .
C8 N1 C9 105.21(18) . .
C8 N1 Co1 126.54(15) . .
C9 N1 Co1 124.19(15) . .
C8 N2 C16 106.92(18) . .
C8 N2 C17 125.52(19) . .
C16 N2 C17 127.40(19) . .
C6 C1 C2 118.6(2) . .
C6 C1 C7 120.8(2) . .
C2 C1 C7 120.5(2) . .
C1 C2 C3 120.5(2) . .
C1 C2 H2 119.8 . .
C3 C2 H2 119.8 . .
C2 C3 C4 121.8(2) . .
C2 C3 H3 119.1 . .
C4 C3 H3 119.1 . .
C3 C4 C5 116.4(2) . .
C3 C4 C4 121.5(3) . 7_666
C5 C4 C4 122.0(3) . 7_666
C6 C5 C4 121.9(3) . .
C6 C5 H5 119.1 . .
C4 C5 H5 119.1 . .
C1 C6 C5 120.8(3) . .
C1 C6 H6 119.6 . .
C5 C6 H6 119.6 . .
O1 C7 O2 123.9(2) . .
O1 C7 C1 120.8(3) . .
O2 C7 C1 115.2(2) . .
N1 C8 N2 112.95(19) . .
N1 C8 H8 123.5 . .
N2 C8 H8 123.5 . .
C16 C9 C10 120.2(2) . .
C16 C9 N1 109.04(19) . .
C10 C9 N1 130.7(2) . .
C11 C10 C9 119.0(2) . .
C11 C10 H10 120.5 . .
C9 C10 H10 120.5 . .
C10 C11 C12 120.5(2) . .
C10 C11 C13 118.7(3) . .
C12 C11 C13 120.7(2) . .
C15 C12 C11 120.5(2) . .
C15 C12 C14 118.6(3) . .
C11 C12 C14 120.9(3) . .
C11 C13 H13A 109.5 . .
C11 C13 H13B 109.5 . .
H13A C13 H13B 109.5 . .
C11 C13 H13C 109.5 . .
H13A C13 H13C 109.5 . .
H13B C13 H13C 109.5 . .
C12 C14 H14A 109.5 . .
C12 C14 H14B 109.5 . .
H14A C14 H14B 109.5 . .
C12 C14 H14C 109.5 . .
H14A C14 H14C 109.5 . .
H14B C14 H14C 109.5 . .
C12 C15 C16 118.6(2) . .
C12 C15 H15 120.7 . .
C16 C15 H15 120.7 . .
C9 C16 N2 105.87(18) . .
C9 C16 C15 121.2(2) . .
N2 C16 C15 132.9(2) . .
N2 C17 C18 110.53(19) . .
N2 C17 H17A 109.5 . .
C18 C17 H17A 109.5 . .
N2 C17 H17B 109.5 . .
C18 C17 H17B 109.5 . .
H17A C17 H17B 108.1 . .
C20 C18 C19 118.3(2) 5_656 .
C20 C18 C17 120.7(2) 5_656 .
C19 C18 C17 120.9(2) . .
C20 C19 C18 120.8(2) . .
C20 C19 H19 119.6 . .
C18 C19 H19 119.6 . .
C19 C20 C18 120.9(2) . 5_656
C19 C20 H20 119.6 . .
C18 C20 H20 119.6 5_656 .

loop_
_geom_bond_atom_site_label_1
_geom_bond_atom_site_label_2
_geom_bond_distance
_geom_bond_site_symmetry_2
Co1 O2 1.9365(15) .
Co1 O2 1.9365(15) 2_656
Co1 N1 2.0341(18) .
Co1 N1 2.0341(18) 2_656
O1 C7 1.225(3) .
O2 C7 1.279(3) .
N1 C8 1.312(3) .
N1 C9 1.400(3) .
N2 C8 1.349(3) .
N2 C16 1.385(3) .
N2 C17 1.460(3) .
C1 C6 1.371(3) .
C1 C2 1.382(3) .
C1 C7 1.507(3) .
C2 C3 1.387(3) .
C2 H2 0.9300 .
C3 C4 1.389(3) .
C3 H3 0.9300 .
C4 C5 1.391(4) .
C4 C4 1.482(4) 7_666
C5 C6 1.384(3) .
C5 H5 0.9300 .
C6 H6 0.9300 .
C8 H8 0.9300 .
C9 C16 1.383(3) .
C9 C10 1.395(3) .
C10 C11 1.381(3) .
C10 H10 0.9300 .
C11 C12 1.408(4) .
C11 C13 1.509(3) .
C12 C15 1.378(3) .
C12 C14 1.523(3) .
C13 H13A 0.9600 .
C13 H13B 0.9600 .
C13 H13C 0.9600 .
C14 H14A 0.9600 .
C14 H14B 0.9600 .
C14 H14C 0.9600 .
C15 C16 1.396(3) .
C15 H15 0.9300 .
C17 C18 1.509(3) .
C17 H17A 0.9700 .
C17 H17B 0.9700 .
C18 C20 1.378(3) 5_656
C18 C19 1.386(3) .
C19 C20 1.378(3) .
C19 H19 0.9300 .
C20 C18 1.378(3) 5_656
C20 H20 0.9300 .

loop_
_geom_torsion_atom_site_label_1
_geom_torsion_atom_site_label_2
_geom_torsion_atom_site_label_3
_geom_torsion_atom_site_label_4
_geom_torsion
_geom_torsion_site_symmetry_1
_geom_torsion_site_symmetry_4
O2 Co1 O2 C7 48.02(15) 2_656 .
N1 Co1 O2 C7 179.46(15) . .
N1 Co1 O2 C7 -84.49(17) 2_656 .
O2 Co1 N1 C8 12.6(2) . .
O2 Co1 N1 C8 160.54(18) 2_656 .
N1 Co1 N1 C8 -91.74(18) 2_656 .
O2 Co1 N1 C9 166.55(15) . .
O2 Co1 N1 C9 -45.53(17) 2_656 .
N1 Co1 N1 C9 62.19(15) 2_656 .
C6 C1 C2 C3 -0.9(4) . .
C7 C1 C2 C3 175.0(2) . .
C1 C2 C3 C4 -0.7(4) . .
C2 C3 C4 C5 1.7(4) . .
C2 C3 C4 C4 -177.2(3) . 7_666
C3 C4 C5 C6 -1.0(4) . .
C4 C4 C5 C6 177.9(3) 7_666 .
C2 C1 C6 C5 1.6(4) . .
C7 C1 C6 C5 -174.3(2) . .
C4 C5 C6 C1 -0.6(4) . .
Co1 O2 C7 O1 -4.1(3) . .
Co1 O2 C7 C1 177.64(15) . .
C6 C1 C7 O1 -9.4(4) . .
C2 C1 C7 O1 174.8(2) . .
C6 C1 C7 O2 168.9(2) . .
C2 C1 C7 O2 -6.9(3) . .
C9 N1 C8 N2 1.0(2) . .
Co1 N1 C8 N2 158.82(14) . .
C16 N2 C8 N1 -0.9(2) . .
C17 N2 C8 N1 -176.5(2) . .
C8 N1 C9 C16 -0.6(2) . .
Co1 N1 C9 C16 -159.16(14) . .
C8 N1 C9 C10 178.6(2) . .
Co1 N1 C9 C10 20.1(3) . .
C16 C9 C10 C11 0.2(3) . .
N1 C9 C10 C11 -178.9(2) . .
C9 C10 C11 C12 -0.1(4) . .
C9 C10 C11 C13 178.5(2) . .
C10 C11 C12 C15 -0.2(4) . .
C13 C11 C12 C15 -178.8(3) . .
C10 C11 C12 C14 179.3(2) . .
C13 C11 C12 C14 0.7(4) . .
C11 C12 C15 C16 0.4(4) . .
C14 C12 C15 C16 -179.1(2) . .
C10 C9 C16 N2 -179.2(2) . .
N1 C9 C16 N2 0.1(2) . .
C10 C9 C16 C15 0.0(3) . .
N1 C9 C16 C15 179.31(19) . .
C8 N2 C16 C9 0.5(2) . .
C17 N2 C16 C9 175.9(2) . .
C8 N2 C16 C15 -178.6(2) . .
C17 N2 C16 C15 -3.2(4) . .
C12 C15 C16 C9 -0.3(3) . .
C12 C15 C16 N2 178.7(2) . .
C8 N2 C17 C18 126.2(2) . .
C16 N2 C17 C18 -48.4(3) . .
N2 C17 C18 C20 130.7(2) . 5_656
N2 C17 C18 C19 -46.1(3) . .
C20 C18 C19 C20 0.1(4) 5_656 .
C17 C18 C19 C20 177.0(2) . .
C18 C19 C20 C18 -0.1(4) . 5_656
